data_4103140
loop_
_publ_author_name
'Seong-Jun Yoon'
'Jong Won Chung'
'Johannes Gierschner'
'Kil Suk Kim'
'Moon-Gun Choi'
'Dongho Kim'
'Soo Young Park'

_publ_section_title
;
 Multistimuli Two-Color Luminescence Switching via Different Slip-Stacking
 of Highly Fluorescent Molecular Sheets
;
_journal_name_full 'Journal of the American Chemical Society'
_journal_page_first 13675
_journal_page_last 13683
_journal_paper_doi 10.1021/ja1044665
_journal_volume 132
_journal_year 2010
_chemical_formula_sum 'C32 H32 N2 O2'
_chemical_formula_weight 476.60
_chemical_name_systematic
; 
 ? 
;
_space_group_IT_number 2
_symmetry_cell_setting triclinic
_symmetry_space_group_name_Hall '-P 1'
_symmetry_space_group_name_H-M 'P -1'
_atom_sites_solution_hydrogens geom
_atom_sites_solution_primary direct
_atom_sites_solution_secondary difmap
_audit_creation_method SHELXL-97
_cell_angle_alpha 96.945(4)
_cell_angle_beta 102.309(4)
_cell_angle_gamma 91.532(4)
_cell_formula_units_Z 1
_cell_length_a 7.6944(19)
_cell_length_b 8.914(2)
_cell_length_c 9.926(3)
_cell_measurement_temperature 273(2)
_cell_volume 659.3(3)
_computing_structure_refinement 'SHELXL-97 (Sheldrick, 1997)'
_computing_structure_solution 'SHELXS-97 (Sheldrick, 1990)'
_diffrn_ambient_temperature 273(2)
_diffrn_measured_fraction_theta_full 0.896
_diffrn_measured_fraction_theta_max 0.896
_diffrn_radiation_monochromator graphite
_diffrn_radiation_source 'fine-focus sealed tube'
_diffrn_radiation_type MoK\a
_diffrn_radiation_wavelength 0.71073
_diffrn_reflns_av_R_equivalents 0.0350
_diffrn_reflns_av_sigmaI/netI 0.0805
_diffrn_reflns_limit_h_max 9
_diffrn_reflns_limit_h_min -9
_diffrn_reflns_limit_k_max 11
_diffrn_reflns_limit_k_min -11
_diffrn_reflns_limit_l_max 12
_diffrn_reflns_limit_l_min -13
_diffrn_reflns_number 5406
_diffrn_reflns_theta_full 28.32
_diffrn_reflns_theta_max 28.32
_diffrn_reflns_theta_min 2.31
_exptl_absorpt_coefficient_mu 0.075
_exptl_crystal_density_diffrn 1.200
_exptl_crystal_density_method 'not measured'
_exptl_crystal_F_000 254
_refine_diff_density_max 0.260
_refine_diff_density_min -0.165
_refine_diff_density_rms 0.039
_refine_ls_extinction_coef 0.07(3)
_refine_ls_extinction_expression Fc^*^=kFc[1+0.001xFc^2^\l^3^/sin(2\q)]^-1/4^
_refine_ls_extinction_method SHELXL
_refine_ls_goodness_of_fit_ref 1.052
_refine_ls_hydrogen_treatment mixed
_refine_ls_matrix_type full
_refine_ls_number_parameters 165
_refine_ls_number_reflns 2947
_refine_ls_number_restraints 0
_refine_ls_restrained_S_all 1.052
_refine_ls_R_factor_all 0.0721
_refine_ls_R_factor_gt 0.0618
_refine_ls_shift/su_max 0.000
_refine_ls_shift/su_mean 0.000
_refine_ls_structure_factor_coef Fsqd
_refine_ls_weighting_details 'calc w=1/[\s^2^(Fo^2^)+(0.0812P)^2^+0.0774P] where P=(Fo^2^+2Fc^2^)/3'
_refine_ls_weighting_scheme calc
_refine_ls_wR_factor_gt 0.1809
_refine_ls_wR_factor_ref 0.1938
_reflns_number_gt 2320
_reflns_number_total 2947
_reflns_threshold_expression >2sigma(I)
_cod_data_source_file ja1044665_si_003.cif
_cod_data_source_block 875
_cod_database_code 4103140

loop_
_symmetry_equiv_pos_as_xyz
'x, y, z'
'-x, -y, -z'

loop_
_atom_site_label
_atom_site_type_symbol
_atom_site_fract_x
_atom_site_fract_y
_atom_site_fract_z
_atom_site_U_iso_or_equiv
_atom_site_adp_type
_atom_site_occupancy
_atom_site_symmetry_multiplicity
_atom_site_calc_flag
_atom_site_refinement_flags
O1 O 0.37504(15) 0.94283(11) 0.78984(11) 0.0659(4) Uani 1 1 d .
C10 C 0.3870(2) 0.77159(16) 0.95141(16) 0.0604(4) Uani 1 1 d .
H10 H 0.4667 0.8395 1.0152 0.072 Uiso 1 1 calc R
C5 C 0.31971(19) 0.80713(15) 0.81956(16) 0.0553(4) Uani 1 1 d .
C12 C 0.05577(18) 0.27445(15) 0.88362(14) 0.0508(4) Uani 1 1 d .
C14 C 0.02873(18) 0.13488(15) 0.94451(14) 0.0500(4) Uani 1 1 d .
C8 C 0.21635(19) 0.53137(15) 0.89648(15) 0.0530(4) Uani 1 1 d .
C4 C 0.2957(2) 0.98606(17) 0.65799(18) 0.0656(4) Uani 1 1 d .
H4A H 0.1678 0.9891 0.6487 0.079 Uiso 1 1 calc R
H4B H 0.3183 0.9120 0.5846 0.079 Uiso 1 1 calc R
C11 C 0.17195(19) 0.39109(16) 0.94471(15) 0.0539(4) Uani 1 1 d .
H11 H 0.2348 0.3796 1.0336 0.065 Uiso 1 1 calc R
C9 C 0.3370(2) 0.63668(16) 0.98877(15) 0.0577(4) Uani 1 1 d .
H9 H 0.3844 0.6143 1.0779 0.069 Uiso 1 1 calc R
C3 C 0.3708(2) 1.13793(17) 0.64400(18) 0.0651(4) Uani 1 1 d .
H3A H 0.4991 1.1354 0.6560 0.078 Uiso 1 1 calc R
H3B H 0.3455 1.2123 0.7162 0.078 Uiso 1 1 calc R
C15 C -0.1043(2) 0.02664(18) 0.87794(17) 0.0696(5) Uani 1 1 d .
H15 H -0.1768 0.0434 0.7939 0.084 Uiso 1 1 calc R
C7 C 0.1523(2) 0.57009(18) 0.76381(17) 0.0711(5) Uani 1 1 d .
H7 H 0.0732 0.5025 0.6993 0.085 Uiso 1 1 calc R
C6 C 0.2018(2) 0.70447(18) 0.72519(17) 0.0717(5) Uani 1 1 d .
H6 H 0.1564 0.7269 0.6357 0.086 Uiso 1 1 calc R
C16 C 0.1329(2) 0.10398(18) 1.06854(17) 0.0689(5) Uani 1 1 d .
H16 H 0.2242 0.1732 1.1166 0.083 Uiso 1 1 calc R
C13 C -0.0564(2) 0.27977(18) 0.74949(17) 0.0704(5) Uani 1 1 d .
N1 N -0.1482(3) 0.2776(2) 0.64320(19) 0.1164(8) Uani 1 1 d .
C2 C 0.2913(3) 1.1836(2) 0.5028(2) 0.0860(6) Uani 1 1 d .
H2A H 0.3150 1.1072 0.4317 0.103 Uiso 1 1 calc R
H2B H 0.1631 1.1854 0.4920 0.103 Uiso 1 1 calc R
C1 C 0.3607(4) 1.3345(2) 0.4791(3) 0.1066(8) Uani 1 1 d .
H1A H 0.3445 1.4103 0.5521 0.160 Uiso 1 1 calc R
H1B H 0.2970 1.3594 0.3912 0.160 Uiso 1 1 calc R
H1C H 0.4852 1.3306 0.4789 0.160 Uiso 1 1 calc R

loop_
_atom_site_aniso_label
_atom_site_aniso_U_11
_atom_site_aniso_U_22
_atom_site_aniso_U_33
_atom_site_aniso_U_23
_atom_site_aniso_U_13
_atom_site_aniso_U_12
O1 0.0760(7) 0.0486(6) 0.0655(7) 0.0096(5) -0.0006(5) -0.0157(5)
C10 0.0650(9) 0.0493(8) 0.0586(8) -0.0002(6) 0.0010(6) -0.0105(6)
C5 0.0583(8) 0.0437(7) 0.0604(8) 0.0042(6) 0.0075(6) -0.0046(6)
C12 0.0548(7) 0.0470(7) 0.0492(7) 0.0065(5) 0.0081(6) 0.0000(5)
C14 0.0531(7) 0.0456(7) 0.0493(7) 0.0042(5) 0.0082(5) -0.0014(5)
C8 0.0554(8) 0.0448(7) 0.0559(8) 0.0035(6) 0.0078(6) -0.0017(5)
C4 0.0719(10) 0.0516(8) 0.0679(10) 0.0116(7) 0.0025(7) -0.0085(7)
C11 0.0593(8) 0.0477(7) 0.0515(7) 0.0056(6) 0.0058(6) -0.0019(6)
C9 0.0638(9) 0.0515(8) 0.0517(8) 0.0042(6) 0.0014(6) -0.0035(6)
C3 0.0700(9) 0.0484(8) 0.0750(10) 0.0106(7) 0.0110(8) -0.0053(6)
C15 0.0790(10) 0.0605(9) 0.0573(8) 0.0171(7) -0.0148(7) -0.0166(7)
C7 0.0857(11) 0.0540(8) 0.0614(9) 0.0081(7) -0.0080(8) -0.0226(7)
C6 0.0872(11) 0.0578(9) 0.0593(9) 0.0129(7) -0.0080(8) -0.0192(8)
C16 0.0740(10) 0.0582(9) 0.0626(9) 0.0124(7) -0.0110(7) -0.0204(7)
C13 0.0799(10) 0.0604(9) 0.0628(9) 0.0178(7) -0.0048(8) -0.0219(7)
N1 0.1361(16) 0.1065(13) 0.0821(11) 0.0418(10) -0.0388(11) -0.0588(12)
C2 0.0950(13) 0.0682(11) 0.0903(13) 0.0264(9) 0.0029(10) -0.0073(9)
C1 0.135(2) 0.0738(12) 0.1172(18) 0.0401(12) 0.0253(15) -0.0007(12)

loop_
_atom_type_symbol
_atom_type_description
_atom_type_scat_dispersion_real
_atom_type_scat_dispersion_imag
_atom_type_scat_source
C C 0.0033 0.0016 'International Tables Vol C Tables 4.2.6.8 and 6.1.1.4'
H H 0.0000 0.0000 'International Tables Vol C Tables 4.2.6.8 and 6.1.1.4'
N N 0.0061 0.0033 'International Tables Vol C Tables 4.2.6.8 and 6.1.1.4'
O O 0.0106 0.0060 'International Tables Vol C Tables 4.2.6.8 and 6.1.1.4'

loop_
_geom_angle_atom_site_label_1
_geom_angle_atom_site_label_2
_geom_angle_atom_site_label_3
_geom_angle
_geom_angle_site_symmetry_1
C5 O1 C4 117.52(11) .
C9 C10 C5 120.24(13) .
C9 C10 H10 119.9 .
C5 C10 H10 119.9 .
O1 C5 C10 117.03(13) .
O1 C5 C6 123.69(14) .
C10 C5 C6 119.27(14) .
C11 C12 C13 120.47(13) .
C11 C12 C14 125.36(13) .
C13 C12 C14 114.16(11) .
C16 C14 C15 116.44(13) .
C16 C14 C12 122.73(12) .
C15 C14 C12 120.84(13) .
C7 C8 C9 116.41(13) .
C7 C8 C11 125.48(13) .
C9 C8 C11 118.09(13) .
O1 C4 C3 110.14(13) .
O1 C4 H4A 109.6 .
C3 C4 H4A 109.6 .
O1 C4 H4B 109.6 .
C3 C4 H4B 109.6 .
H4A C4 H4B 108.1 .
C12 C11 C8 131.41(13) .
C12 C11 H11 114.3 .
C8 C11 H11 114.3 .
C10 C9 C8 121.89(13) .
C10 C9 H9 119.1 .
C8 C9 H9 119.1 .
C4 C3 C2 110.77(14) .
C4 C3 H3A 109.5 .
C2 C3 H3A 109.5 .
C4 C3 H3B 109.5 .
C2 C3 H3B 109.5 .
H3A C3 H3B 108.1 .
C16 C15 C14 122.33(14) 2_557
C16 C15 H15 118.8 2_557
C14 C15 H15 118.8 .
C6 C7 C8 122.19(13) .
C6 C7 H7 118.9 .
C8 C7 H7 118.9 .
C7 C6 C5 119.98(14) .
C7 C6 H6 120.0 .
C5 C6 H6 120.0 .
C15 C16 C14 121.23(13) 2_557
C15 C16 H16 119.4 2_557
C14 C16 H16 119.4 .
N1 C13 C12 176.94(16) .
C1 C2 C3 114.39(18) .
C1 C2 H2A 108.7 .
C3 C2 H2A 108.7 .
C1 C2 H2B 108.7 .
C3 C2 H2B 108.7 .
H2A C2 H2B 107.6 .
C2 C1 H1A 109.5 .
C2 C1 H1B 109.5 .
H1A C1 H1B 109.5 .
C2 C1 H1C 109.5 .
H1A C1 H1C 109.5 .
H1B C1 H1C 109.5 .

loop_
_geom_bond_atom_site_label_1
_geom_bond_atom_site_label_2
_geom_bond_distance
_geom_bond_site_symmetry_2
O1 C5 1.3579(17) .
O1 C4 1.4239(19) .
C10 C9 1.370(2) .
C10 C5 1.379(2) .
C10 H10 0.9300 .
C5 C6 1.387(2) .
C12 C11 1.347(2) .
C12 C13 1.431(2) .
C12 C14 1.4758(19) .
C14 C16 1.381(2) .
C14 C15 1.386(2) .
C8 C7 1.392(2) .
C8 C9 1.4017(19) .
C8 C11 1.4496(19) .
C4 C3 1.491(2) .
C4 H4A 0.9700 .
C4 H4B 0.9700 .
C11 H11 0.9300 .
C9 H9 0.9300 .
C3 C2 1.513(3) .
C3 H3A 0.9700 .
C3 H3B 0.9700 .
C15 C16 1.368(2) 2_557
C15 H15 0.9300 .
C7 C6 1.370(2) .
C7 H7 0.9300 .
C6 H6 0.9300 .
C16 C15 1.368(2) 2_557
C16 H16 0.9300 .
C13 N1 1.135(2) .
C2 C1 1.497(3) .
C2 H2A 0.9700 .
C2 H2B 0.9700 .
C1 H1A 0.9600 .
C1 H1B 0.9600 .
C1 H1C 0.9600 .
